data_4515386
loop_
_publ_author_name
'Yan, Xibo'
'Remond, Maxime'
'Zheng, Zheng'
'Hoibian, Elsa'
'Soulage, Christophe'
'Chambert, St\'ephane'
'Andraud, Chantal'
'Van der Sanden, Boudewijn'
'Ganachaud, Fran\,cois'
'Bretonni\`ere, Yann'
'Bernard, Julien'

_publ_section_title
;
 General and Scalable Approach to Bright, Stable, and Functional AIE
 Fluorogen Colloidal Nanocrystals for in Vivo Imaging.
;
_journal_issue 30
_journal_name_full 'ACS applied materials &amp; interfaces'
_journal_page_first 25154
_journal_page_last 25165
_journal_paper_doi 10.1021/acsami.8b07859
_journal_volume 10
_journal_year 2018
_chemical_formula_moiety 'C39 H31 N O2'
_chemical_formula_sum 'C39 H31 N O2'
_chemical_formula_weight 545.65
_space_group_crystal_system triclinic
_space_group_IT_number 2
_space_group_name_Hall '-P 1'
_space_group_name_H-M_alt 'P -1'
_atom_sites_solution_hydrogens geom
_audit_creation_method SHELXL-2013
_cell_angle_alpha 77.818(4)
_cell_angle_beta 85.519(4)
_cell_angle_gamma 72.940(5)
_cell_formula_units_Z 2
_cell_length_a 8.4123(5)
_cell_length_b 10.5424(5)
_cell_length_c 17.0126(7)
_cell_measurement_reflns_used 20405
_cell_measurement_temperature 100
_cell_measurement_theta_max 67.1020
_cell_measurement_theta_min 4.4630
_cell_volume 1409.70(13)
_computing_cell_refinement 'CrysAlisPro, (Agilent, 2011)'
_computing_data_collection 'Gemini, (Oxford Diffraction, 2006)'
_computing_data_reduction 'CrysAlisPro, (Agilent, 2011)'
_computing_molecular_graphics 'SHELXLe  (Sheldrick, 2011)'
_computing_publication_material 'SHELXLe  (Sheldrick, 2011)'
_computing_structure_refinement 'SHELXL-2013 (Sheldrick, 2013)'
_computing_structure_solution 'SHELXS-97 (Sheldrick, 1990)'
_diffrn_ambient_temperature 100
_diffrn_detector_area_resol_mean 10.4685
_diffrn_measured_fraction_theta_full 0.9895
_diffrn_measured_fraction_theta_max 0.989
_diffrn_measurement_device_type 'Xcalibur, Atlas, Gemini ultra'
_diffrn_measurement_method '\w scans'
_diffrn_radiation_type CuK\a
_diffrn_radiation_wavelength 1.54184
_diffrn_reflns_av_R_equivalents 0.1244
_diffrn_reflns_av_unetI/netI 0.0398
_diffrn_reflns_Laue_measured_fraction_full 0.977
_diffrn_reflns_Laue_measured_fraction_max 0.989
_diffrn_reflns_limit_h_max 10
_diffrn_reflns_limit_h_min -9
_diffrn_reflns_limit_k_max 12
_diffrn_reflns_limit_k_min -12
_diffrn_reflns_limit_l_max 20
_diffrn_reflns_limit_l_min -20
_diffrn_reflns_number 54931
_diffrn_reflns_point_group_measured_fraction_full 0.977
_diffrn_reflns_point_group_measured_fraction_max 0.989
_diffrn_reflns_theta_full 67.684
_diffrn_reflns_theta_max 67.108
_diffrn_reflns_theta_min 4.475
_diffrn_source 'sealed X-ray tube'
_exptl_absorpt_coefficient_mu 0.611
_exptl_absorpt_correction_T_max 0.885
_exptl_absorpt_correction_T_min 0.769
_exptl_absorpt_correction_type analytical
_exptl_absorpt_process_details
;
CrysAlisPro, Agilent Technologies,
Version 1.171.37.31 (release 14-01-2014 CrysAlis171 .NET)
(compiled Jan 14 2014,18:38:05)
Analytical numeric absorption correction using a multifaceted crystal
			model based on expressions derived by R.C. Clark & J.S. Reid.
(Clark, R. C. & Reid, J. S. (1995). Acta Cryst. A51, 887-897)
Empirical absorption correction using spherical harmonics,
 implemented in SCALE3 ABSPACK scaling algorithm.
;
_exptl_crystal_colour 'clear light red'
_exptl_crystal_density_diffrn 1.285
_exptl_crystal_density_method 'not measured'
_exptl_crystal_description block
_exptl_crystal_F_000 576
_exptl_crystal_size_max 0.3778
_exptl_crystal_size_mid 0.2291
_exptl_crystal_size_min 0.1355
_refine_diff_density_max 0.250
_refine_diff_density_min -0.241
_refine_diff_density_rms 0.051
_refine_ls_extinction_coef 0.0016(4)
_refine_ls_extinction_expression Fc^*^=kFc[1+0.001xFc^2^\l^3^/sin(2\q)]^-1/4^
_refine_ls_extinction_method SHELXL
_refine_ls_goodness_of_fit_ref 1.043
_refine_ls_hydrogen_treatment constr
_refine_ls_matrix_type full
_refine_ls_number_parameters 382
_refine_ls_number_reflns 4987
_refine_ls_number_restraints 0
_refine_ls_restrained_S_all 1.043
_refine_ls_R_factor_all 0.0537
_refine_ls_R_factor_gt 0.0465
_refine_ls_shift/su_max 0.001
_refine_ls_shift/su_mean 0.000
_refine_ls_structure_factor_coef Fsqd
_refine_ls_weighting_details 'w=1/[\s^2^(Fo^2^)+(0.0682P)^2^+0.6271P] where P=(Fo^2^+2Fc^2^)/3'
_refine_ls_weighting_scheme calc
_refine_ls_wR_factor_gt 0.1225
_refine_ls_wR_factor_ref 0.1294
_reflns_Friedel_coverage 0.000
_reflns_number_gt 4321
_reflns_number_total 4987
_reflns_threshold_expression 'I > 2\s(I)'
_cod_data_source_file am8b07859_si_004.cif
_cod_data_source_block zh116
_cod_database_code 4515386
_shelx_space_group_comment
;
The symmetry employed for this shelxl refinement is uniquely defined
by the following loop, which should always be used as a source of
symmetry information in preference to the above space-group names.
They are only intended as comments.
;
_shelxl_version_number 2013-4

loop_
_space_group_symop_operation_xyz
'x, y, z'
'-x, -y, -z'

loop_
_atom_site_label
_atom_site_type_symbol
_atom_site_fract_x
_atom_site_fract_y
_atom_site_fract_z
_atom_site_U_iso_or_equiv
_atom_site_adp_type
_atom_site_occupancy
_atom_site_site_symmetry_order
_atom_site_calc_flag
_atom_site_refinement_flags_posn
_atom_site_refinement_flags_adp
C1 C 0.7627(2) 0.37359(16) 1.10845(10) 0.0238(4) Uani 1 1 d . .
H1 H 0.8605 0.3240 1.0869 0.029 Uiso 1 1 calc R U
C2 C 0.02854(19) 0.13426(15) 0.77970(9) 0.0193(3) Uani 1 1 d . .
C3 C 0.39906(19) -0.12869(16) 0.72383(10) 0.0218(3) Uani 1 1 d . .
H3 H 0.5092 -0.1631 0.7398 0.026 Uiso 1 1 calc R U
C4 C 0.28912(19) -0.02705(15) 0.75779(9) 0.0188(3) Uani 1 1 d . .
C5 C 0.6183(2) 0.53143(17) 1.19304(10) 0.0260(4) Uani 1 1 d . .
H5 H 0.6234 0.5855 1.2290 0.031 Uiso 1 1 calc R U
C6 C -0.00174(19) -0.24465(15) 0.59799(9) 0.0210(3) Uani 1 1 d . .
C7 C 0.4495(2) 0.11272(15) 0.91373(9) 0.0209(3) Uani 1 1 d . .
H7 H 0.5453 0.1070 0.9398 0.025 Uiso 1 1 calc R U
C8 C 0.4626(2) 0.44176(15) 1.12010(9) 0.0202(3) Uani 1 1 d . .
C9 C 0.3190(2) 0.41788(16) 1.08648(9) 0.0213(3) Uani 1 1 d . .
C10 C 0.45827(19) 0.03265(16) 0.85797(9) 0.0209(3) Uani 1 1 d . .
H10 H 0.5588 -0.0279 0.8471 0.025 Uiso 1 1 calc R U
C11 C 0.2789(2) 0.28906(16) 0.98978(9) 0.0203(3) Uani 1 1 d . .
H11 H 0.1685 0.3329 1.0001 0.024 Uiso 1 1 calc R U
C12 C 0.5721(2) 0.28553(15) 1.03425(9) 0.0204(3) Uani 1 1 d . .
C13 C -0.0493(2) -0.28843(16) 0.67686(10) 0.0242(4) Uani 1 1 d . .
H13 H 0.0021 -0.2735 0.7191 0.029 Uiso 1 1 calc R U
C14 C -0.0817(2) -0.03590(17) 0.88490(10) 0.0272(4) Uani 1 1 d . .
H14A H -0.0538 -0.1058 0.8538 0.041 Uiso 1 1 calc R U
H14B H -0.1766 -0.0431 0.9188 0.041 Uiso 1 1 calc R U
H14C H 0.0109 -0.0458 0.9176 0.041 Uiso 1 1 calc R U
C15 C 0.3415(2) -0.17762(16) 0.66593(10) 0.0235(4) Uani 1 1 d . .
H15 H 0.4138 -0.2457 0.6428 0.028 Uiso 1 1 calc R U
C16 C -0.0843(2) -0.26567(17) 0.53561(10) 0.0257(4) Uani 1 1 d . .
H16 H -0.0565 -0.2354 0.4824 0.031 Uiso 1 1 calc R U
C17 C 0.2330(2) -0.19561(17) 0.51275(9) 0.0237(4) Uani 1 1 d . .
C18 C -0.2507(2) -0.37657(17) 0.63149(11) 0.0276(4) Uani 1 1 d . .
H18 H -0.3320 -0.4218 0.6427 0.033 Uiso 1 1 calc R U
C19 C 0.1043(2) 0.32057(17) 0.67134(10) 0.0244(4) Uani 1 1 d . .
H19A H 0.1675 0.2518 0.6430 0.037 Uiso 1 1 calc R U
H19B H 0.1764 0.3389 0.7059 0.037 Uiso 1 1 calc R U
H19C H 0.0550 0.4017 0.6334 0.037 Uiso 1 1 calc R U
C20 C 0.3956(3) -0.0991(3) 0.40744(12) 0.0520(6) Uani 1 1 d . .
H20 H 0.4326 -0.0256 0.3818 0.062 Uiso 1 1 calc R U
C21 C 0.3953(3) -0.3266(3) 0.41961(15) 0.0577(7) Uani 1 1 d . .
H21 H 0.4321 -0.4080 0.4017 0.069 Uiso 1 1 calc R U
C22 C 0.4475(3) -0.2176(3) 0.37975(13) 0.0609(8) Uani 1 1 d . .
H22 H 0.5171 -0.2244 0.3346 0.073 Uiso 1 1 calc R U
C23 C 0.2882(2) -0.3175(2) 0.48641(12) 0.0366(5) Uani 1 1 d . .
H23 H 0.2543 -0.3920 0.5129 0.044 Uiso 1 1 calc R U
C24 C -0.2068(2) -0.33112(17) 0.55283(11) 0.0280(4) Uani 1 1 d . .
H24 H -0.2606 -0.3448 0.5109 0.034 Uiso 1 1 calc R U
C25 C -0.1718(2) -0.35369(16) 0.69318(10) 0.0264(4) Uani 1 1 d . .
H25 H -0.2016 -0.3826 0.7463 0.032 Uiso 1 1 calc R U
C26 C 0.2888(2) -0.0874(2) 0.47307(11) 0.0347(4) Uani 1 1 d . .
H26 H 0.2540 -0.0059 0.4909 0.042 Uiso 1 1 calc R U
C27 C 0.38692(19) 0.31967(15) 1.03228(9) 0.0200(3) Uani 1 1 d . .
C28 C -0.12204(19) 0.10176(16) 0.82874(10) 0.0223(4) Uani 1 1 d . .
H28A H -0.1691 0.1710 0.8603 0.027 Uiso 1 1 calc R U
H28B H -0.2063 0.1061 0.7916 0.027 Uiso 1 1 calc R U
C29 C -0.03159(19) 0.27201(16) 0.72162(9) 0.0221(4) Uani 1 1 d . .
H29A H -0.1116 0.2657 0.6856 0.027 Uiso 1 1 calc R U
H29B H -0.0891 0.3397 0.7528 0.027 Uiso 1 1 calc R U
C30 C 0.7660(2) 0.45758(16) 1.16061(10) 0.0255(4) Uani 1 1 d . .
H30 H 0.8674 0.4650 1.1742 0.031 Uiso 1 1 calc R U
C31 C 0.1771(2) -0.12648(16) 0.64174(9) 0.0214(3) Uani 1 1 d . .
C32 C 0.15374(19) 0.21307(15) 0.89077(9) 0.0197(3) Uani 1 1 d . .
H32 H 0.0524 0.2720 0.9023 0.024 Uiso 1 1 calc R U
C33 C 0.0661(2) -0.02469(16) 0.67594(9) 0.0213(3) Uani 1 1 d . .
H33 H -0.0439 0.0098 0.6596 0.026 Uiso 1 1 calc R U
C34 C 0.4653(2) 0.52554(16) 1.17270(9) 0.0239(4) Uani 1 1 d . .
H34 H 0.3673 0.5760 1.1935 0.029 Uiso 1 1 calc R U
C35 C 0.16336(19) 0.13561(15) 0.83365(9) 0.0188(3) Uani 1 1 d . .
C36 C 0.12268(19) 0.02372(15) 0.73446(9) 0.0192(3) Uani 1 1 d . .
C37 C 0.6089(2) 0.36583(15) 1.08936(9) 0.0202(3) Uani 1 1 d . .
C38 C 0.31529(19) 0.04369(15) 0.81832(9) 0.0189(3) Uani 1 1 d . .
C39 C 0.29755(19) 0.20283(15) 0.93159(9) 0.0190(3) Uani 1 1 d . .
N1 N 0.12430(17) -0.17910(14) 0.58065(8) 0.0235(3) Uani 1 1 d . .
O1 O 0.17199(14) 0.47046(12) 1.10041(7) 0.0283(3) Uani 1 1 d . .
O2 O 0.67831(14) 0.20996(12) 0.99926(7) 0.0271(3) Uani 1 1 d . .

loop_
_atom_site_aniso_label
_atom_site_aniso_U_11
_atom_site_aniso_U_22
_atom_site_aniso_U_33
_atom_site_aniso_U_23
_atom_site_aniso_U_13
_atom_site_aniso_U_12
C1 0.0214(8) 0.0219(8) 0.0255(8) -0.0017(6) -0.0024(6) -0.0036(6)
C2 0.0158(8) 0.0196(8) 0.0220(8) -0.0065(6) -0.0002(6) -0.0029(6)
C3 0.0166(8) 0.0210(8) 0.0262(8) -0.0049(6) 0.0000(6) -0.0027(6)
C4 0.0177(8) 0.0182(7) 0.0201(8) -0.0034(6) 0.0016(6) -0.0052(6)
C5 0.0315(9) 0.0258(8) 0.0230(8) -0.0044(7) -0.0050(7) -0.0106(7)
C6 0.0202(8) 0.0178(7) 0.0245(8) -0.0053(6) -0.0005(6) -0.0038(6)
C7 0.0192(8) 0.0217(8) 0.0207(8) -0.0018(6) -0.0016(6) -0.0056(6)
C8 0.0226(8) 0.0187(7) 0.0190(8) -0.0014(6) -0.0002(6) -0.0070(6)
C9 0.0212(8) 0.0221(8) 0.0196(8) -0.0032(6) 0.0008(6) -0.0055(6)
C10 0.0170(8) 0.0203(8) 0.0237(8) -0.0040(6) 0.0004(6) -0.0033(6)
C11 0.0188(8) 0.0211(8) 0.0193(8) -0.0022(6) 0.0016(6) -0.0049(6)
C12 0.0216(8) 0.0185(8) 0.0189(7) -0.0008(6) -0.0004(6) -0.0045(6)
C13 0.0269(9) 0.0214(8) 0.0232(8) -0.0038(6) -0.0016(7) -0.0051(7)
C14 0.0219(9) 0.0264(9) 0.0313(9) -0.0028(7) 0.0014(7) -0.0064(7)
C15 0.0215(8) 0.0208(8) 0.0280(8) -0.0087(6) 0.0029(6) -0.0038(6)
C16 0.0270(9) 0.0266(9) 0.0238(8) -0.0041(7) -0.0017(7) -0.0082(7)
C17 0.0202(8) 0.0302(9) 0.0202(8) -0.0066(7) 0.0002(6) -0.0053(7)
C18 0.0199(8) 0.0224(8) 0.0396(10) -0.0045(7) 0.0021(7) -0.0061(7)
C19 0.0248(8) 0.0246(8) 0.0227(8) -0.0042(6) 0.0001(6) -0.0058(7)
C20 0.0338(11) 0.0866(18) 0.0315(11) 0.0105(11) -0.0014(9) -0.0264(12)
C21 0.0259(10) 0.099(2) 0.0652(15) -0.0635(15) 0.0069(10) -0.0116(12)
C22 0.0239(11) 0.135(3) 0.0344(12) -0.0339(14) 0.0085(9) -0.0294(14)
C23 0.0269(9) 0.0409(11) 0.0488(11) -0.0269(9) 0.0031(8) -0.0084(8)
C24 0.0237(9) 0.0268(9) 0.0345(9) -0.0085(7) -0.0052(7) -0.0061(7)
C25 0.0264(9) 0.0216(8) 0.0277(9) -0.0023(7) 0.0050(7) -0.0046(7)
C26 0.0301(10) 0.0365(10) 0.0326(10) 0.0041(8) -0.0010(8) -0.0096(8)
C27 0.0202(8) 0.0195(8) 0.0196(8) -0.0037(6) 0.0007(6) -0.0049(6)
C28 0.0166(8) 0.0246(8) 0.0251(8) -0.0069(6) 0.0026(6) -0.0043(6)
C29 0.0187(8) 0.0226(8) 0.0235(8) -0.0054(6) -0.0005(6) -0.0029(6)
C30 0.0258(9) 0.0237(8) 0.0264(8) 0.0014(7) -0.0079(7) -0.0088(7)
C31 0.0225(8) 0.0219(8) 0.0221(8) -0.0063(6) 0.0008(6) -0.0086(6)
C32 0.0178(8) 0.0197(8) 0.0210(8) -0.0046(6) 0.0024(6) -0.0045(6)
C33 0.0182(8) 0.0215(8) 0.0241(8) -0.0053(6) -0.0005(6) -0.0051(6)
C34 0.0266(9) 0.0238(8) 0.0210(8) -0.0048(6) 0.0018(6) -0.0068(7)
C35 0.0188(8) 0.0185(7) 0.0185(7) -0.0026(6) -0.0001(6) -0.0054(6)
C36 0.0183(8) 0.0177(7) 0.0217(8) -0.0040(6) 0.0004(6) -0.0051(6)
C37 0.0234(8) 0.0164(7) 0.0195(7) -0.0004(6) -0.0027(6) -0.0051(6)
C38 0.0183(8) 0.0190(7) 0.0183(7) -0.0016(6) 0.0002(6) -0.0055(6)
C39 0.0206(8) 0.0195(7) 0.0167(7) -0.0017(6) 0.0001(6) -0.0068(6)
N1 0.0238(7) 0.0281(7) 0.0230(7) -0.0112(6) 0.0040(6) -0.0107(6)
O1 0.0206(6) 0.0355(7) 0.0306(6) -0.0143(5) 0.0024(5) -0.0059(5)
O2 0.0203(6) 0.0300(6) 0.0314(6) -0.0126(5) 0.0010(5) -0.0034(5)

loop_
_atom_type_symbol
_atom_type_description
_atom_type_scat_dispersion_real
_atom_type_scat_dispersion_imag
_atom_type_scat_source
C C 0.0181 0.0091 'International Tables Vol C Tables 4.2.6.8 and 6.1.1.4'
H H 0.0000 0.0000 'International Tables Vol C Tables 4.2.6.8 and 6.1.1.4'
N N 0.0311 0.0180 'International Tables Vol C Tables 4.2.6.8 and 6.1.1.4'
O O 0.0492 0.0322 'International Tables Vol C Tables 4.2.6.8 and 6.1.1.4'

loop_
_geom_angle_atom_site_label_1
_geom_angle_atom_site_label_2
_geom_angle_atom_site_label_3
_geom_angle
C30 C1 C37 117.88(15)
C35 C2 C36 101.18(12)
C35 C2 C29 110.59(13)
C36 C2 C29 111.08(12)
C35 C2 C28 111.92(13)
C36 C2 C28 112.86(13)
C29 C2 C28 109.04(12)
C15 C3 C4 118.73(14)
C3 C4 C36 120.71(14)
C3 C4 C38 130.55(14)
C36 C4 C38 108.73(13)
C34 C5 C30 121.24(16)
C13 C6 C16 118.25(15)
C13 C6 N1 121.32(15)
C16 C6 N1 120.42(14)
C10 C7 C39 120.82(15)
C37 C8 C34 121.11(15)
C37 C8 C9 109.15(14)
C34 C8 C9 129.73(15)
O1 C9 C8 126.00(14)
O1 C9 C27 126.69(15)
C8 C9 C27 107.31(13)
C7 C10 C38 119.19(14)
C27 C11 C39 134.03(15)
O2 C12 C37 124.05(15)
O2 C12 C27 129.96(15)
C37 C12 C27 105.98(13)
C25 C13 C6 120.85(16)
C3 C15 C31 120.86(15)
C24 C16 C6 120.27(16)
C26 C17 C23 119.01(17)
C26 C17 N1 118.78(16)
C23 C17 N1 122.19(17)
C25 C18 C24 118.98(16)
C22 C20 C26 120.7(2)
C22 C21 C23 121.3(2)
C20 C22 C21 119.0(2)
C17 C23 C21 119.1(2)
C16 C24 C18 120.92(16)
C13 C25 C18 120.71(16)
C20 C26 C17 120.8(2)
C11 C27 C9 118.38(14)
C11 C27 C12 134.42(15)
C9 C27 C12 106.99(13)
C14 C28 C2 114.45(13)
C19 C29 C2 115.19(13)
C1 C30 C5 120.74(16)
C15 C31 C33 120.57(15)
C15 C31 N1 118.70(14)
C33 C31 N1 120.73(14)
C35 C32 C39 119.86(14)
C36 C33 C31 118.78(14)
C5 C34 C8 117.81(15)
C32 C35 C38 119.88(14)
C32 C35 C2 129.23(14)
C38 C35 C2 110.88(13)
C33 C36 C4 120.34(14)
C33 C36 C2 128.95(14)
C4 C36 C2 110.69(13)
C1 C37 C8 121.19(15)
C1 C37 C12 128.21(15)
C8 C37 C12 110.56(14)
C10 C38 C35 120.89(14)
C10 C38 C4 130.67(14)
C35 C38 C4 108.44(13)
C7 C39 C32 119.31(14)
C7 C39 C11 123.79(14)
C32 C39 C11 116.90(14)
C6 N1 C17 121.48(13)
C6 N1 C31 119.87(13)
C17 N1 C31 116.35(13)

loop_
_geom_bond_atom_site_label_1
_geom_bond_atom_site_label_2
_geom_bond_distance
C1 C30 1.386(2)
C1 C37 1.387(2)
C2 C35 1.519(2)
C2 C36 1.523(2)
C2 C29 1.544(2)
C2 C28 1.545(2)
C3 C15 1.381(2)
C3 C4 1.391(2)
C4 C36 1.401(2)
C4 C38 1.456(2)
C5 C34 1.380(2)
C5 C30 1.400(2)
C6 C13 1.392(2)
C6 C16 1.401(2)
C6 N1 1.408(2)
C7 C10 1.382(2)
C7 C39 1.406(2)
C8 C37 1.388(2)
C8 C34 1.389(2)
C8 C9 1.482(2)
C9 O1 1.2245(19)
C9 C27 1.491(2)
C10 C38 1.388(2)
C11 C27 1.351(2)
C11 C39 1.450(2)
C12 O2 1.2194(19)
C12 C37 1.492(2)
C12 C27 1.494(2)
C13 C25 1.379(2)
C14 C28 1.520(2)
C15 C31 1.390(2)
C16 C24 1.382(3)
C17 C26 1.384(3)
C17 C23 1.388(2)
C17 N1 1.424(2)
C18 C25 1.382(3)
C18 C24 1.383(3)
C19 C29 1.519(2)
C20 C22 1.367(4)
C20 C26 1.380(3)
C21 C22 1.376(4)
C21 C23 1.396(3)
C31 C33 1.397(2)
C31 N1 1.430(2)
C32 C35 1.379(2)
C32 C39 1.407(2)
C33 C36 1.382(2)
C35 C38 1.403(2)
